data_7033531
loop_
_publ_author_name
'Kubota, Yasuhiro'
'Kasatani, Kouhei'
'Takai, Hiroki'
'Funabiki, Kazumasa'
'Matsui, Masaki'

_publ_section_title
;
 Strategy to enhance solid-state fluorescence and aggregation-induced
 emission enhancement effect in pyrimidine boron complexes.
;
_journal_issue 7
_journal_name_full 'Dalton transactions (Cambridge, England : 2003)'
_journal_page_first 3326
_journal_page_last 3341
_journal_paper_doi 10.1039/c4dt03318c
_journal_volume 44
_journal_year 2015
_chemical_formula_moiety 'C24 H18 B Cl N2 O'
_chemical_formula_sum 'C24 H18 B Cl N2 O'
_chemical_formula_weight 396.66
_chemical_melting_point 259.0(10)
_chemical_name_common 'pyrimidine_mono_H_BPh2 '
_chemical_name_systematic
; 
 ? 
;
_space_group_IT_number 14
_symmetry_cell_setting monoclinic
_symmetry_space_group_name_Hall '-P 2ybc'
_symmetry_space_group_name_H-M 'P 1 21/c 1'
_atom_sites_solution_hydrogens geom
_atom_sites_solution_primary direct
_atom_sites_solution_secondary difmap
_audit_creation_method SHELXL-97
_audit_update_record
;
2014-07-17 deposited with the CCDC.
2014-12-11 downloaded from the CCDC.
;
_cell_angle_alpha 90.00
_cell_angle_beta 96.812(10)
_cell_angle_gamma 90.00
_cell_formula_units_Z 4
_cell_length_a 9.467(3)
_cell_length_b 20.563(7)
_cell_length_c 10.445(3)
_cell_measurement_temperature 293(2)
_cell_volume 2019.0(11)
_computing_structure_refinement 'SHELXL-97 (Sheldrick, 1997)'
_computing_structure_solution 'SHELXS-97 (Sheldrick, 1990)'
_diffrn_ambient_temperature 293(2)
_diffrn_measured_fraction_theta_full 0.981
_diffrn_measured_fraction_theta_max 0.981
_diffrn_radiation_monochromator graphite
_diffrn_radiation_source 'fine-focus sealed tube'
_diffrn_radiation_type MoK\a
_diffrn_radiation_wavelength 0.71075
_diffrn_reflns_av_R_equivalents 0.0825
_diffrn_reflns_av_sigmaI/netI 0.0487
_diffrn_reflns_limit_h_max 12
_diffrn_reflns_limit_h_min -12
_diffrn_reflns_limit_k_max 26
_diffrn_reflns_limit_k_min -26
_diffrn_reflns_limit_l_max 13
_diffrn_reflns_limit_l_min -13
_diffrn_reflns_number 19713
_diffrn_reflns_theta_full 27.58
_diffrn_reflns_theta_max 27.58
_diffrn_reflns_theta_min 2.17
_exptl_absorpt_coefficient_mu 0.207
_exptl_absorpt_correction_T_max 0.9598
_exptl_absorpt_correction_T_min 0.9598
_exptl_absorpt_correction_type integration
_exptl_crystal_colour yellow
_exptl_crystal_density_diffrn 1.305
_exptl_crystal_density_method 'not measured'
_exptl_crystal_F_000 824
_exptl_crystal_size_max 0.20
_exptl_crystal_size_mid 0.20
_exptl_crystal_size_min 0.20
_refine_diff_density_max 0.192
_refine_diff_density_min -0.237
_refine_diff_density_rms 0.041
_refine_ls_extinction_method none
_refine_ls_goodness_of_fit_ref 1.026
_refine_ls_hydrogen_treatment constr
_refine_ls_matrix_type full
_refine_ls_number_parameters 262
_refine_ls_number_reflns 4594
_refine_ls_number_restraints 0
_refine_ls_restrained_S_all 1.026
_refine_ls_R_factor_all 0.0618
_refine_ls_R_factor_gt 0.0501
_refine_ls_shift/su_max 0.001
_refine_ls_shift/su_mean 0.000
_refine_ls_structure_factor_coef Fsqd
_refine_ls_weighting_details 'calc w=1/[\s^2^(Fo^2^)+(0.0679P)^2^+0.3363P] where P=(Fo^2^+2Fc^2^)/3'
_refine_ls_weighting_scheme calc
_refine_ls_wR_factor_gt 0.1300
_refine_ls_wR_factor_ref 0.1408
_reflns_number_gt 3740
_reflns_number_total 4594
_reflns_threshold_expression >2sigma(I)
_cod_data_source_file c4dt03318c2.cif
_cod_data_source_block 11
_cod_depositor_comments
;
The following automatic conversions were performed:

'_chemical_melting_point' value '258-260' was changed to '259.0(10)'
- the average value was taken and precision was estimated.

Automatic conversion script
Id: cif_fix_values 2935 2014-11-11 08:27:57Z andrius 

 Adding full bibliography for 7033531--7033535.cif.
;
_cod_original_sg_symbol_H-M 'P 21/c'
_cod_database_code 7033531

loop_
_symmetry_equiv_pos_as_xyz
'x, y, z'
'-x, y+1/2, -z+1/2'
'-x, -y, -z'
'x, -y-1/2, z-1/2'

loop_
_atom_site_label
_atom_site_type_symbol
_atom_site_fract_x
_atom_site_fract_y
_atom_site_fract_z
_atom_site_U_iso_or_equiv
_atom_site_adp_type
_atom_site_occupancy
_atom_site_symmetry_multiplicity
_atom_site_calc_flag
_atom_site_refinement_flags
C1 C 0.48918(16) -0.06396(7) 0.76450(15) 0.0428(3) Uani 1 1 d .
C2 C 0.44664(18) -0.01653(7) 0.67671(16) 0.0479(4) Uani 1 1 d .
H2 H 0.4948 0.0230 0.6805 0.057 Uiso 1 1 calc R
C3 C 0.33093(16) -0.02633(7) 0.58033(15) 0.0424(3) Uani 1 1 d .
C4 C 0.26553(18) 0.02399(8) 0.50400(17) 0.0498(4) Uani 1 1 d .
H4 H 0.2966 0.0668 0.5144 0.060 Uiso 1 1 calc R
C5 C 0.16367(18) -0.09654(8) 0.47375(17) 0.0491(4) Uani 1 1 d .
C6 C 0.59720(18) -0.05560(8) 0.87683(16) 0.0480(4) Uani 1 1 d .
C7 C 0.6380(2) -0.10896(10) 0.9533(2) 0.0703(6) Uani 1 1 d .
H7 H 0.5950 -0.1490 0.9344 0.084 Uiso 1 1 calc R
C8 C 0.7412(3) -0.10330(13) 1.0569(3) 0.0915(8) Uani 1 1 d .
H8 H 0.7677 -0.1396 1.1071 0.110 Uiso 1 1 calc R
C9 C 0.8057(3) -0.04431(14) 1.0871(2) 0.0862(7) Uani 1 1 d .
H9 H 0.8755 -0.0406 1.1573 0.103 Uiso 1 1 calc R
C10 C 0.7660(3) 0.00798(13) 1.0133(3) 0.0896(8) Uani 1 1 d .
H10 H 0.8095 0.0479 1.0333 0.108 Uiso 1 1 calc R
C11 C 0.6623(3) 0.00365(10) 0.9086(2) 0.0727(6) Uani 1 1 d .
H11 H 0.6363 0.0404 0.8595 0.087 Uiso 1 1 calc R
C12 C 0.15518(18) 0.00791(8) 0.41439(16) 0.0489(4) Uani 1 1 d .
C13 C 0.48556(16) -0.16775(7) 0.53796(15) 0.0437(3) Uani 1 1 d .
C14 C 0.62297(17) -0.18495(7) 0.59088(18) 0.0503(4) Uani 1 1 d .
H14 H 0.6461 -0.1834 0.6799 0.060 Uiso 1 1 calc R
C15 C 0.72620(19) -0.20437(9) 0.5145(2) 0.0598(5) Uani 1 1 d .
H15 H 0.8165 -0.2158 0.5527 0.072 Uiso 1 1 calc R
C16 C 0.6950(2) -0.20667(10) 0.3829(2) 0.0653(5) Uani 1 1 d .
H16 H 0.7641 -0.2194 0.3317 0.078 Uiso 1 1 calc R
C17 C 0.5613(2) -0.19006(11) 0.3272(2) 0.0651(5) Uani 1 1 d .
H17 H 0.5394 -0.1917 0.2381 0.078 Uiso 1 1 calc R
C18 C 0.45860(18) -0.17075(9) 0.40385(18) 0.0553(4) Uani 1 1 d .
H18 H 0.3687 -0.1594 0.3644 0.066 Uiso 1 1 calc R
C19 C 0.25584(16) -0.20508(7) 0.65907(15) 0.0441(3) Uani 1 1 d .
C20 C 0.2460(2) -0.26448(8) 0.59545(19) 0.0591(4) Uani 1 1 d .
H20 H 0.3047 -0.2731 0.5322 0.071 Uiso 1 1 calc R
C21 C 0.1478(3) -0.31160(9) 0.6261(2) 0.0743(6) Uani 1 1 d .
H21 H 0.1426 -0.3512 0.5828 0.089 Uiso 1 1 calc R
C22 C 0.0599(2) -0.30014(10) 0.7183(2) 0.0685(6) Uani 1 1 d .
H22 H -0.0052 -0.3316 0.7369 0.082 Uiso 1 1 calc R
C23 C 0.0677(2) -0.24227(10) 0.7833(2) 0.0650(5) Uani 1 1 d .
H23 H 0.0090 -0.2342 0.8469 0.078 Uiso 1 1 calc R
H23A H 0.1263 -0.1384 0.4659 0.078 Uiso 1 1 d R
C24 C 0.16465(18) -0.19562(9) 0.75303(18) 0.0529(4) Uani 1 1 d .
H24 H 0.1689 -0.1563 0.7974 0.063 Uiso 1 1 calc R
B1 B 0.36507(18) -0.14818(8) 0.62934(17) 0.0414(4) Uani 1 1 d .
N1 N 0.27681(13) -0.08781(6) 0.56062(12) 0.0410(3) Uani 1 1 d .
N2 N 0.09948(15) -0.05179(7) 0.39785(14) 0.0528(3) Uani 1 1 d .
O1 O 0.43064(12) -0.12253(5) 0.75604(10) 0.0462(3) Uani 1 1 d .
Cl1 Cl 0.07542(6) 0.06706(2) 0.31334(5) 0.06906(18) Uani 1 1 d .

loop_
_atom_site_aniso_label
_atom_site_aniso_U_11
_atom_site_aniso_U_22
_atom_site_aniso_U_33
_atom_site_aniso_U_23
_atom_site_aniso_U_13
_atom_site_aniso_U_12
C1 0.0395(8) 0.0412(7) 0.0479(8) -0.0050(6) 0.0061(6) -0.0032(6)
C2 0.0450(8) 0.0396(7) 0.0585(9) -0.0021(6) 0.0037(7) -0.0059(6)
C3 0.0394(8) 0.0379(7) 0.0513(8) 0.0013(6) 0.0114(7) 0.0016(5)
C4 0.0469(9) 0.0399(8) 0.0627(10) 0.0070(7) 0.0069(8) 0.0037(6)
C5 0.0457(8) 0.0443(8) 0.0559(9) 0.0009(6) 0.0009(7) 0.0021(6)
C6 0.0437(8) 0.0507(8) 0.0492(9) -0.0061(6) 0.0041(7) -0.0044(6)
C7 0.0676(12) 0.0621(11) 0.0748(13) 0.0082(9) -0.0185(10) -0.0110(9)
C8 0.0899(17) 0.0862(16) 0.0870(16) 0.0152(12) -0.0363(14) -0.0117(13)
C9 0.0817(16) 0.0963(17) 0.0723(14) -0.0047(12) -0.0262(12) -0.0205(13)
C10 0.0974(18) 0.0769(15) 0.0862(16) -0.0118(12) -0.0240(14) -0.0308(13)
C11 0.0865(15) 0.0570(11) 0.0695(12) -0.0053(9) -0.0116(11) -0.0168(10)
C12 0.0440(8) 0.0491(8) 0.0548(9) 0.0072(7) 0.0111(7) 0.0089(6)
C13 0.0408(8) 0.0367(7) 0.0530(8) 0.0003(6) 0.0029(7) -0.0001(6)
C14 0.0457(9) 0.0442(8) 0.0592(9) 0.0060(7) -0.0018(7) 0.0038(6)
C15 0.0403(9) 0.0535(9) 0.0845(13) 0.0017(9) 0.0030(9) 0.0090(7)
C16 0.0502(10) 0.0676(11) 0.0804(14) -0.0149(9) 0.0166(10) 0.0067(8)
C17 0.0565(11) 0.0813(13) 0.0580(10) -0.0159(9) 0.0084(9) 0.0048(9)
C18 0.0424(9) 0.0664(10) 0.0560(10) -0.0085(8) 0.0005(7) 0.0058(7)
C19 0.0406(8) 0.0397(7) 0.0492(8) 0.0051(6) -0.0065(6) -0.0023(6)
C20 0.0641(11) 0.0454(9) 0.0657(11) -0.0036(7) -0.0003(9) -0.0085(7)
C21 0.0845(15) 0.0454(10) 0.0877(15) -0.0036(9) -0.0117(13) -0.0179(9)
C22 0.0566(11) 0.0684(12) 0.0752(13) 0.0202(10) -0.0143(10) -0.0221(9)
C23 0.0479(10) 0.0773(13) 0.0687(12) 0.0137(10) 0.0017(9) -0.0134(9)
C24 0.0447(9) 0.0532(9) 0.0601(10) 0.0045(7) 0.0034(7) -0.0051(7)
B1 0.0398(8) 0.0376(8) 0.0450(9) 0.0013(6) -0.0019(7) 0.0009(6)
N1 0.0373(6) 0.0388(6) 0.0468(7) -0.0002(5) 0.0049(5) 0.0015(5)
N2 0.0474(8) 0.0519(8) 0.0569(8) 0.0037(6) -0.0030(6) 0.0053(6)
O1 0.0489(6) 0.0416(5) 0.0465(6) 0.0006(4) -0.0011(5) -0.0069(4)
Cl1 0.0672(3) 0.0607(3) 0.0761(3) 0.0197(2) -0.0044(2) 0.0129(2)

loop_
_atom_type_symbol
_atom_type_description
_atom_type_scat_dispersion_real
_atom_type_scat_dispersion_imag
_atom_type_scat_source
C C 0.0033 0.0016 'International Tables Vol C Tables 4.2.6.8 and 6.1.1.4'
H H 0.0000 0.0000 'International Tables Vol C Tables 4.2.6.8 and 6.1.1.4'
B B 0.0013 0.0007 'International Tables Vol C Tables 4.2.6.8 and 6.1.1.4'
N N 0.0061 0.0033 'International Tables Vol C Tables 4.2.6.8 and 6.1.1.4'
O O 0.0106 0.0060 'International Tables Vol C Tables 4.2.6.8 and 6.1.1.4'
Cl Cl 0.1484 0.1585 'International Tables Vol C Tables 4.2.6.8 and 6.1.1.4'

loop_
_geom_angle_atom_site_label_1
_geom_angle_atom_site_label_2
_geom_angle_atom_site_label_3
_geom_angle
O1 C1 C2 121.11(14)
O1 C1 C6 113.89(13)
C2 C1 C6 124.97(14)
C1 C2 C3 121.25(14)
N1 C3 C4 117.55(14)
N1 C3 C2 118.92(13)
C4 C3 C2 123.52(14)
C12 C4 C3 117.58(15)
N2 C5 N1 126.40(15)
C7 C6 C11 118.18(18)
C7 C6 C1 119.14(15)
C11 C6 C1 122.67(16)
C8 C7 C6 120.7(2)
C7 C8 C9 120.6(2)
C10 C9 C8 119.0(2)
C9 C10 C11 121.6(2)
C10 C11 C6 119.9(2)
N2 C12 C4 124.82(15)
N2 C12 Cl1 115.49(13)
C4 C12 Cl1 119.68(13)
C18 C13 C14 115.90(15)
C18 C13 B1 122.95(14)
C14 C13 B1 121.11(15)
C15 C14 C13 122.01(17)
C16 C15 C14 120.12(17)
C17 C16 C15 119.62(17)
C16 C17 C18 120.03(19)
C17 C18 C13 122.30(17)
C20 C19 C24 116.57(15)
C20 C19 B1 123.59(16)
C24 C19 B1 119.84(14)
C19 C20 C21 120.4(2)
C22 C21 C20 121.08(19)
C21 C22 C23 119.88(18)
C22 C23 C24 119.1(2)
C23 C24 C19 122.96(18)
O1 B1 C19 107.11(13)
O1 B1 N1 105.16(11)
C19 B1 N1 109.42(12)
O1 B1 C13 111.25(13)
C19 B1 C13 116.37(13)
N1 B1 C13 106.97(12)
C5 N1 C3 118.88(13)
C5 N1 B1 122.07(12)
C3 N1 B1 118.52(12)
C5 N2 C12 114.63(15)
C1 O1 B1 120.54(12)

loop_
_geom_bond_atom_site_label_1
_geom_bond_atom_site_label_2
_geom_bond_distance
C1 O1 1.3244(18)
C1 C2 1.366(2)
C1 C6 1.472(2)
C2 C3 1.412(2)
C3 N1 1.3705(19)
C3 C4 1.404(2)
C4 C12 1.358(2)
C5 N2 1.315(2)
C5 N1 1.331(2)
C6 C7 1.385(3)
C6 C11 1.388(2)
C7 C8 1.374(3)
C8 C9 1.378(4)
C9 C10 1.350(4)
C10 C11 1.383(3)
C12 N2 1.339(2)
C12 Cl1 1.7247(17)
C13 C18 1.395(2)
C13 C14 1.397(2)
C13 B1 1.622(2)
C14 C15 1.391(3)
C15 C16 1.372(3)
C16 C17 1.372(3)
C17 C18 1.389(3)
C19 C20 1.388(2)
C19 C24 1.395(2)
C19 B1 1.616(2)
C20 C21 1.405(3)
C21 C22 1.367(3)
C22 C23 1.368(3)
C23 C24 1.390(2)
B1 O1 1.490(2)
B1 N1 1.616(2)

loop_
_geom_torsion_atom_site_label_1
_geom_torsion_atom_site_label_2
_geom_torsion_atom_site_label_3
_geom_torsion_atom_site_label_4
_geom_torsion
O1 C1 C2 C3 5.4(2)
C6 C1 C2 C3 -172.58(15)
C1 C2 C3 N1 -11.5(2)
C1 C2 C3 C4 167.35(15)
N1 C3 C4 C12 -1.3(2)
C2 C3 C4 C12 179.88(16)
O1 C1 C6 C7 6.5(2)
C2 C1 C6 C7 -175.41(18)
O1 C1 C6 C11 -174.62(18)
C2 C1 C6 C11 3.5(3)
C11 C6 C7 C8 -0.7(3)
C1 C6 C7 C8 178.3(2)
C6 C7 C8 C9 0.3(4)
C7 C8 C9 C10 0.0(5)
C8 C9 C10 C11 0.1(5)
C9 C10 C11 C6 -0.5(4)
C7 C6 C11 C10 0.7(3)
C1 C6 C11 C10 -178.2(2)
C3 C4 C12 N2 3.6(3)
C3 C4 C12 Cl1 -177.34(12)
C18 C13 C14 C15 -0.5(2)
B1 C13 C14 C15 177.41(15)
C13 C14 C15 C16 0.4(3)
C14 C15 C16 C17 -0.4(3)
C15 C16 C17 C18 0.3(3)
C16 C17 C18 C13 -0.4(3)
C14 C13 C18 C17 0.4(3)
B1 C13 C18 C17 -177.40(17)
C24 C19 C20 C21 0.2(3)
B1 C19 C20 C21 -179.69(16)
C19 C20 C21 C22 0.2(3)
C20 C21 C22 C23 -0.6(3)
C21 C22 C23 C24 0.7(3)
C22 C23 C24 C19 -0.3(3)
C20 C19 C24 C23 -0.1(2)
B1 C19 C24 C23 179.75(16)
C20 C19 B1 O1 -135.83(15)
C24 C19 B1 O1 44.31(18)
C20 C19 B1 N1 110.67(17)
C24 C19 B1 N1 -69.19(18)
C20 C19 B1 C13 -10.7(2)
C24 C19 B1 C13 169.47(14)
C18 C13 B1 O1 -156.59(14)
C14 C13 B1 O1 25.68(19)
C18 C13 B1 C19 80.37(19)
C14 C13 B1 C19 -97.35(17)
C18 C13 B1 N1 -42.26(19)
C14 C13 B1 N1 140.01(14)
N2 C5 N1 C3 3.4(3)
N2 C5 N1 B1 -168.11(16)
C4 C3 N1 C5 -1.9(2)
C2 C3 N1 C5 177.01(14)
C4 C3 N1 B1 169.93(13)
C2 C3 N1 B1 -11.2(2)
O1 B1 N1 C5 -153.34(14)
C19 B1 N1 C5 -38.58(19)
C13 B1 N1 C5 88.28(17)
O1 B1 N1 C3 35.11(17)
C19 B1 N1 C3 149.87(13)
C13 B1 N1 C3 -83.26(16)
N1 C5 N2 C12 -1.3(3)
C4 C12 N2 C5 -2.3(3)
Cl1 C12 N2 C5 178.55(13)
C2 C1 O1 B1 25.7(2)
C6 C1 O1 B1 -156.15(13)
C19 B1 O1 C1 -158.99(13)
N1 B1 O1 C1 -42.64(17)
C13 B1 O1 C1 72.81(16)
